data_2312745
loop_
_publ_author_name
'Movilla, Federico'
'Rey, Juan Manuel'
'L&#xf3;pez Borda, Mar&#xed;a Del Rosario'
'Di Salvo, Florencia'

_publ_section_title
;
 Conformational versatility among crystalline solids of L-phenylalanine
 derivatives.
;
_journal_coeditor_code ZO3057
_journal_issue 2
_journal_name_full 'Acta crystallographica. Section C, Structural chemistry'
_journal_paper_doi 10.1107/S2053229625000269
_journal_volume 81
_journal_year 2025
_chemical_formula_iupac '[Zn (C20 H18 N1 O2)2 (H2 O1)]'
_chemical_formula_moiety 'C40 H38 N2 O5 Zn'
_chemical_formula_sum 'C40 H38 N2 O5 Zn'
_chemical_formula_weight 692.09
_chemical_name_systematic
;
Aquabis{2-[(naphthalen-2-ylmethyl)amino]-3-phenylpropanoato-\k<i>O</i>}zinc(II)
;
_space_group_crystal_system monoclinic
_space_group_IT_number 14
_space_group_name_Hall '-P 2ybc'
_space_group_name_H-M_alt 'P 1 21/c 1'
_atom_sites_solution_hydrogens mixed
_audit_creation_method
;
Olex2 1.5
(compiled 2023.08.24 svn.re1ec1418 for OlexSys, GUI svn.r6817)
;
_cell_angle_alpha 90
_cell_angle_beta 95.156(14)
_cell_angle_gamma 90
_cell_formula_units_Z 4
_cell_length_a 11.560(11)
_cell_length_b 7.9100(12)
_cell_length_c 36.460(14)
_cell_measurement_reflns_used 9881
_cell_measurement_temperature 100.0(10)
_cell_measurement_theta_max 30.052
_cell_measurement_theta_min 1.668
_cell_volume 3320(3)
_computing_cell_refinement
;
<i>XDS</i> (Kabsch, 2010)
;
_computing_data_collection
;
<i>MXCuBE</i> (Gabadinho <i>et al.</i>,  2010)
;
_computing_data_reduction
;
<i>XDS</i> (Kabsch, 2010)
;
_computing_molecular_graphics
;
OLEX2 (Dolomanov <i>et al.</i>, 2009)
;
_computing_publication_material
;
OLEX2 (Dolomanov <i>et al.</i>, 2009)
;
_computing_structure_refinement
;
SHELXL2018 (Sheldrick, 2015<i>b</i>)
;
_computing_structure_solution
;
SHELXT2018 (Sheldrick, 2015<i>a</i>)
;
_diffrn_ambient_temperature 100.0(10)
_diffrn_detector_area_resol_mean 5.814
_diffrn_measured_fraction_theta_full 0.999
_diffrn_measured_fraction_theta_max 0.881
_diffrn_measurement_device_type 'custom air-bearing with MK3 mini-kappa'
_diffrn_measurement_method 'shuterless \f scans'
_diffrn_radiation_type synchrotron
_diffrn_radiation_wavelength 0.67019
_diffrn_reflns_av_R_equivalents 0.0314
_diffrn_reflns_av_unetI/netI 0.0149
_diffrn_reflns_limit_h_max 17
_diffrn_reflns_limit_h_min -17
_diffrn_reflns_limit_k_max 10
_diffrn_reflns_limit_k_min -10
_diffrn_reflns_limit_l_max 50
_diffrn_reflns_limit_l_min -50
_diffrn_reflns_number 106944
_diffrn_reflns_theta_full 23.710
_diffrn_reflns_theta_max 30.052
_diffrn_reflns_theta_min 1.668
_diffrn_source Sirius-MANACA
_exptl_absorpt_coefficient_mu 0.677
_exptl_absorpt_correction_T_max 1
_exptl_absorpt_correction_T_min 0.777881
_exptl_absorpt_correction_type empirical
_exptl_absorpt_process_details
;
(<i>XDS</i>; Kabsch, 2010)
;
_exptl_crystal_colour 'clear white'
_exptl_crystal_density_diffrn 1.384
_exptl_crystal_description plate
_exptl_crystal_F_000 1448
_exptl_crystal_size_max 0.05
_exptl_crystal_size_mid 0.05
_exptl_crystal_size_min 0.05
_refine_diff_density_max 0.944
_refine_diff_density_min -0.591
_refine_ls_extinction_method none
_refine_ls_goodness_of_fit_ref 1.072
_refine_ls_hydrogen_treatment constr
_refine_ls_matrix_type full
_refine_ls_number_parameters 434
_refine_ls_number_reflns 10215
_refine_ls_number_restraints 0
_refine_ls_restrained_S_all 1.072
_refine_ls_R_factor_all 0.0336
_refine_ls_R_factor_gt 0.0327
_refine_ls_shift/su_max 0.009
_refine_ls_shift/su_mean 0.000
_refine_ls_structure_factor_coef Fsqd
_refine_ls_weighting_details 'w=1/[\s^2^(Fo^2^)+(0.0390P)^2^+2.0528P] where P=(Fo^2^+2Fc^2^)/3'
_refine_ls_weighting_scheme calc
_refine_ls_wR_factor_gt 0.0853
_refine_ls_wR_factor_ref 0.0858
_reflns_number_gt 9881
_reflns_number_total 10215
_reflns_threshold_expression 'I > 2\s(I)'
_cod_data_source_file zo3057sup1.cif
_cod_data_source_block phenaf-zn
_cod_database_code 2312745
_shelx_space_group_comment
;
The symmetry employed for this shelxl refinement is uniquely defined
by the following loop, which should always be used as a source of
symmetry information in preference to the above space-group names.
They are only intended as comments.
;

loop_
_space_group_symop_operation_xyz
'x, y, z'
'-x, y+1/2, -z+1/2'
'-x, -y, -z'
'x, -y-1/2, z-1/2'

loop_
_atom_site_type_symbol
_atom_site_label
_atom_site_fract_x
_atom_site_fract_y
_atom_site_fract_z
_atom_site_U_iso_or_equiv
_atom_site_adp_type
_atom_site_calc_flag
_atom_site_occupancy
_atom_site_disorder_assembly
_atom_site_disorder_group
Zn Zn1 0.26170(2) 0.20823(2) 0.50523(2) 0.01488(4) Uani d 1 . .
O O1 -0.08761(7) 0.24540(12) 0.49095(3) 0.02088(16) Uani d 1 . .
O O2 0.09358(7) 0.24000(12) 0.51776(2) 0.01903(16) Uani d 1 . .
O O3 0.26933(7) -0.03994(11) 0.51555(3) 0.01996(16) Uani d 1 . .
H H3A 0.312680 -0.088624 0.500306 0.030 Uiso d 1 . .
H H3B 0.200931 -0.084413 0.510468 0.030 Uiso d 1 . .
O O2B 0.43249(7) 0.22781(12) 0.49371(2) 0.02030(16) Uani d 1 . .
O O1B 0.60917(7) 0.23139(12) 0.52447(3) 0.02368(18) Uani d 1 . .
N N1 0.18903(8) 0.29011(12) 0.45407(3) 0.01572(17) Uani d 1 . .
H H1 0.228450 0.230815 0.434413 0.019 Uiso calc 1 . .
N N1B 0.32749(8) 0.33739(12) 0.55232(3) 0.01484(16) Uani d 1 . .
H H1B 0.285357 0.296014 0.573358 0.018 Uiso calc 1 . .
C C5 0.19147(11) -0.01586(16) 0.38763(4) 0.0249(2) Uani d 1 . .
H H5 0.240302 -0.068825 0.406608 0.030 Uiso calc 1 . .
C C6 0.22465(13) -0.01245(18) 0.35195(4) 0.0311(3) Uani d 1 . .
H H6 0.295513 -0.063851 0.346628 0.037 Uiso calc 1 . .
C C1 0.15456(15) 0.0658(2) 0.32407(4) 0.0353(3) Uani d 1 . .
H H1A 0.177357 0.068564 0.299682 0.042 Uiso calc 1 . .
C C2 0.05100(15) 0.1401(2) 0.33201(4) 0.0346(3) Uani d 1 . .
H H2 0.002851 0.193935 0.312998 0.041 Uiso calc 1 . .
C C3 0.01733(12) 0.13606(18) 0.36767(4) 0.0263(2) Uani d 1 . .
H H3 -0.053803 0.187066 0.372851 0.032 Uiso calc 1 . .
C C4 0.08727(10) 0.05761(15) 0.39591(3) 0.0203(2) Uani d 1 . .
C C7 0.05206(10) 0.05952(15) 0.43481(3) 0.0201(2) Uani d 1 . .
H H7A 0.101051 -0.020970 0.450102 0.024 Uiso calc 1 . .
H H7B -0.029799 0.022692 0.434763 0.024 Uiso calc 1 . .
C C9 0.06562(9) 0.23795(14) 0.45155(3) 0.01647(19) Uani d 1 . .
H H9 0.019208 0.319048 0.435128 0.020 Uiso calc 1 . .
C C8 0.01961(9) 0.24167(14) 0.48989(3) 0.01610(19) Uani d 1 . .
C C10 0.20419(10) 0.47734(14) 0.44981(3) 0.0182(2) Uani d 1 . .
H H10A 0.287664 0.506028 0.454120 0.022 Uiso calc 1 . .
H H10B 0.162540 0.537072 0.468527 0.022 Uiso calc 1 . .
C C11 0.15843(10) 0.53652(14) 0.41192(3) 0.0181(2) Uani d 1 . .
C C12 0.22044(10) 0.50401(15) 0.38221(3) 0.0207(2) Uani d 1 . .
H H12 0.295621 0.455246 0.386169 0.025 Uiso calc 1 . .
C C13 0.17439(11) 0.54181(16) 0.34588(3) 0.0232(2) Uani d 1 . .
C C14 0.23581(14) 0.50350(19) 0.31487(4) 0.0317(3) Uani d 1 . .
H H14 0.311344 0.455531 0.318349 0.038 Uiso calc 1 . .
C C15 0.18650(17) 0.5355(2) 0.27996(4) 0.0419(4) Uani d 1 . .
H H15 0.227793 0.508331 0.259361 0.050 Uiso calc 1 . .
C C16 0.07561(18) 0.6080(3) 0.27440(4) 0.0461(4) Uani d 1 . .
H H16 0.042186 0.628159 0.250033 0.055 Uiso calc 1 . .
C C17 0.01488(15) 0.6500(2) 0.30366(4) 0.0379(3) Uani d 1 . .
H H17 -0.059336 0.701644 0.299465 0.045 Uiso calc 1 . .
C C18 0.06251(12) 0.61676(17) 0.34032(4) 0.0258(2) Uani d 1 . .
C C19 0.00183(11) 0.65506(17) 0.37134(4) 0.0255(2) Uani d 1 . .
H H19 -0.071994 0.708358 0.367915 0.031 Uiso calc 1 . .
C C20 0.04835(11) 0.61612(15) 0.40630(3) 0.0215(2) Uani d 1 . .
H H20 0.006567 0.642648 0.426832 0.026 Uiso calc 1 . .
C C5B 0.31361(12) 0.07883(17) 0.62978(4) 0.0265(2) Uani d 1 . .
H H5B 0.269484 0.009507 0.612440 0.032 Uiso calc 1 . .
C C6B 0.27476(14) 0.1066(2) 0.66442(4) 0.0330(3) Uani d 1 . .
H H6B 0.204824 0.055191 0.670586 0.040 Uiso calc 1 . .
C C1B 0.33720(17) 0.2083(2) 0.68973(4) 0.0376(3) Uani d 1 . .
H H1BA 0.310713 0.226196 0.713348 0.045 Uiso calc 1 . .
C C2B 0.43920(16) 0.28448(19) 0.68057(4) 0.0349(3) Uani d 1 . .
H H2B 0.481722 0.356233 0.697792 0.042 Uiso calc 1 . .
C C3B 0.47893(13) 0.25575(18) 0.64624(4) 0.0272(3) Uani d 1 . .
H H3BA 0.549100 0.307134 0.640269 0.033 Uiso calc 1 . .
C C4B 0.41671(11) 0.15201(15) 0.62041(3) 0.0216(2) Uani d 1 . .
C C7B 0.45927(10) 0.12329(15) 0.58304(3) 0.0207(2) Uani d 1 . .
H H7BA 0.412961 0.031960 0.570279 0.025 Uiso calc 1 . .
H H7BB 0.541263 0.085772 0.586160 0.025 Uiso calc 1 . .
C C9B 0.45018(9) 0.28379(14) 0.55904(3) 0.01627(19) Uani d 1 . .
H H9B 0.496044 0.376500 0.572089 0.020 Uiso calc 1 . .
C C8B 0.50143(10) 0.24548(14) 0.52251(3) 0.01764(19) Uani d 1 . .
C C10B 0.31235(10) 0.52563(14) 0.55003(3) 0.01796(19) Uani d 1 . .
H H10C 0.229987 0.552612 0.542520 0.022 Uiso calc 1 . .
H H10D 0.360045 0.571612 0.531116 0.022 Uiso calc 1 . .
C C11B 0.34821(10) 0.60717(14) 0.58666(3) 0.01788(19) Uani d 1 . .
C C12B 0.27717(10) 0.59291(15) 0.61485(3) 0.0202(2) Uani d 1 . .
H H12B 0.201672 0.546213 0.609893 0.024 Uiso calc 1 . .
C C13B 0.31421(11) 0.64630(16) 0.65105(3) 0.0233(2) Uani d 1 . .
C C14B 0.24328(14) 0.62578(19) 0.68047(4) 0.0313(3) Uani d 1 . .
H H14B 0.167233 0.580623 0.675788 0.038 Uiso calc 1 . .
C C15B 0.28349(18) 0.6705(2) 0.71560(4) 0.0425(4) Uani d 1 . .
H H15B 0.235498 0.655648 0.735182 0.051 Uiso calc 1 . .
C C16B 0.39553(19) 0.7384(3) 0.72275(5) 0.0480(5) Uani d 1 . .
H H16B 0.423111 0.767357 0.747282 0.058 Uiso calc 1 . .
C C17B 0.46562(16) 0.7636(2) 0.69487(5) 0.0398(4) Uani d 1 . .
H H17B 0.540325 0.812493 0.700126 0.048 Uiso calc 1 . .
C C18B 0.42719(12) 0.71689(17) 0.65809(4) 0.0268(3) Uani d 1 . .
C C19B 0.49679(11) 0.73833(17) 0.62839(4) 0.0267(3) Uani d 1 . .
H H19B 0.570916 0.790153 0.632640 0.032 Uiso calc 1 . .
C C20B 0.45858(11) 0.68521(15) 0.59350(4) 0.0223(2) Uani d 1 . .
H H20B 0.506285 0.700806 0.573865 0.027 Uiso calc 1 . .

loop_
_atom_site_aniso_label
_atom_site_aniso_U_11
_atom_site_aniso_U_22
_atom_site_aniso_U_33
_atom_site_aniso_U_12
_atom_site_aniso_U_13
_atom_site_aniso_U_23
Zn1 0.01303(6) 0.01506(7) 0.01661(7) -0.00089(4) 0.00166(4) -0.00082(4)
O1 0.0132(3) 0.0192(4) 0.0303(4) -0.0014(3) 0.0027(3) 0.0000(3)
O2 0.0148(3) 0.0239(4) 0.0187(4) -0.0001(3) 0.0033(3) 0.0000(3)
O3 0.0164(3) 0.0150(4) 0.0288(4) -0.0014(3) 0.0042(3) -0.0023(3)
O2B 0.0163(4) 0.0240(4) 0.0211(4) -0.0020(3) 0.0042(3) -0.0005(3)
O1B 0.0135(4) 0.0228(4) 0.0351(5) -0.0018(3) 0.0040(3) -0.0084(4)
N1 0.0151(4) 0.0146(4) 0.0177(4) -0.0028(3) 0.0028(3) -0.0008(3)
N1B 0.0140(4) 0.0128(4) 0.0177(4) 0.0012(3) 0.0015(3) 0.0001(3)
C5 0.0250(6) 0.0184(5) 0.0313(6) -0.0033(4) 0.0015(5) -0.0033(4)
C6 0.0317(6) 0.0244(6) 0.0384(7) -0.0045(5) 0.0110(5) -0.0077(5)
C1 0.0518(9) 0.0304(7) 0.0250(6) -0.0058(6) 0.0102(6) -0.0065(5)
C2 0.0482(8) 0.0343(7) 0.0203(6) 0.0020(6) -0.0024(5) -0.0025(5)
C3 0.0304(6) 0.0255(6) 0.0220(6) 0.0025(5) -0.0028(5) -0.0037(4)
C4 0.0233(5) 0.0152(5) 0.0219(5) -0.0045(4) -0.0008(4) -0.0030(4)
C7 0.0233(5) 0.0156(5) 0.0209(5) -0.0059(4) -0.0003(4) -0.0007(4)
C9 0.0154(4) 0.0151(5) 0.0187(5) -0.0034(4) 0.0004(4) 0.0003(4)
C8 0.0154(4) 0.0111(4) 0.0221(5) -0.0011(3) 0.0033(4) 0.0005(4)
C10 0.0214(5) 0.0147(5) 0.0184(5) -0.0049(4) 0.0010(4) 0.0000(4)
C11 0.0212(5) 0.0136(5) 0.0194(5) -0.0043(4) 0.0017(4) 0.0011(4)
C12 0.0227(5) 0.0183(5) 0.0213(5) -0.0012(4) 0.0031(4) 0.0025(4)
C13 0.0290(6) 0.0203(5) 0.0206(5) -0.0046(4) 0.0030(4) 0.0021(4)
C14 0.0407(7) 0.0302(7) 0.0254(6) -0.0024(6) 0.0097(5) 0.0017(5)
C15 0.0599(10) 0.0442(9) 0.0228(6) -0.0099(8) 0.0106(6) 0.0030(6)
C16 0.0577(11) 0.0577(11) 0.0211(6) -0.0145(9) -0.0056(6) 0.0112(7)
C17 0.0381(8) 0.0436(9) 0.0300(7) -0.0085(7) -0.0075(6) 0.0140(6)
C18 0.0287(6) 0.0235(6) 0.0243(6) -0.0066(5) -0.0024(5) 0.0068(4)
C19 0.0222(5) 0.0223(6) 0.0315(6) -0.0015(4) -0.0003(5) 0.0067(5)
C20 0.0221(5) 0.0164(5) 0.0263(5) -0.0020(4) 0.0039(4) 0.0019(4)
C5B 0.0263(6) 0.0212(6) 0.0317(6) 0.0019(5) 0.0012(5) 0.0035(5)
C6B 0.0350(7) 0.0287(7) 0.0367(7) 0.0052(6) 0.0109(6) 0.0089(6)
C1B 0.0561(10) 0.0319(8) 0.0254(7) 0.0104(7) 0.0082(6) 0.0069(5)
C2B 0.0516(9) 0.0291(7) 0.0224(6) 0.0028(6) -0.0056(6) 0.0025(5)
C3B 0.0321(6) 0.0234(6) 0.0246(6) -0.0001(5) -0.0054(5) 0.0041(5)
C4B 0.0237(5) 0.0164(5) 0.0238(5) 0.0034(4) -0.0021(4) 0.0041(4)
C7B 0.0212(5) 0.0155(5) 0.0246(5) 0.0035(4) -0.0012(4) 0.0015(4)
C9B 0.0137(4) 0.0139(5) 0.0210(5) 0.0009(3) 0.0000(4) -0.0010(4)
C8B 0.0156(5) 0.0124(4) 0.0255(5) -0.0018(4) 0.0045(4) -0.0019(4)
C10B 0.0209(5) 0.0140(5) 0.0188(5) 0.0027(4) 0.0010(4) 0.0005(4)
C11B 0.0202(5) 0.0124(4) 0.0208(5) 0.0023(4) 0.0002(4) -0.0009(4)
C12B 0.0216(5) 0.0172(5) 0.0216(5) 0.0009(4) 0.0009(4) -0.0022(4)
C13B 0.0287(6) 0.0190(5) 0.0218(5) 0.0035(4) 0.0000(4) -0.0024(4)
C14B 0.0415(8) 0.0287(7) 0.0243(6) 0.0053(6) 0.0065(5) -0.0023(5)
C15B 0.0621(11) 0.0428(9) 0.0230(7) 0.0122(8) 0.0064(7) -0.0047(6)
C16B 0.0633(12) 0.0535(11) 0.0245(7) 0.0161(9) -0.0111(7) -0.0139(7)
C17B 0.0423(8) 0.0378(8) 0.0359(8) 0.0086(7) -0.0146(6) -0.0151(6)
C18B 0.0299(6) 0.0208(6) 0.0280(6) 0.0055(5) -0.0065(5) -0.0067(4)
C19B 0.0222(5) 0.0183(5) 0.0385(7) 0.0004(4) -0.0042(5) -0.0061(5)
C20B 0.0206(5) 0.0144(5) 0.0317(6) 0.0007(4) 0.0020(4) -0.0016(4)

loop_
_atom_type_symbol
_atom_type_description
_atom_type_scat_dispersion_real
_atom_type_scat_dispersion_imag
_atom_type_scat_source
C C 0.0026 0.0014 'International Tables Vol C Tables 4.2.6.8 and 6.1.1.4'
H H 0.0000 0.0000 'International Tables Vol C Tables 4.2.6.8 and 6.1.1.4'
N N 0.0052 0.0029 'International Tables Vol C Tables 4.2.6.8 and 6.1.1.4'
O O 0.0094 0.0054 'International Tables Vol C Tables 4.2.6.8 and 6.1.1.4'
Zn Zn 0.3163 1.2966 'International Tables Vol C Tables 4.2.6.8 and 6.1.1.4'

loop_
_geom_angle_atom_site_label_1
_geom_angle_atom_site_label_2
_geom_angle_atom_site_label_3
_geom_angle_site_symmetry_1
_geom_angle_site_symmetry_3
_geom_angle
_geom_angle_publ_flag
O2 Zn1 O2B . . 168.59(4) ?
O2 Zn1 N1 . . 81.21(5) ?
O2 Zn1 N1B . . 92.26(5) ?
O3 Zn1 O2 . . 96.03(4) ?
O3 Zn1 O2B . . 94.89(4) ?
O3 Zn1 N1 . . 118.82(4) ?
O3 Zn1 N1B . . 108.66(4) ?
O2B Zn1 N1 . . 96.37(5) ?
O2B Zn1 N1B . . 81.12(5) ?
N1 Zn1 N1B . . 132.46(4) ?
C8 O2 Zn1 . . 114.02(9) ?
Zn1 O3 H3A . . 109.4 ?
Zn1 O3 H3B . . 109.5 ?
H3A O3 H3B . . 104.4 ?
C8B O2B Zn1 . . 112.44(9) ?
Zn1 N1 H1 . . 108.9 ?
C9 N1 Zn1 . . 106.17(7) ?
C9 N1 H1 . . 108.9 ?
C9 N1 C10 . . 112.92(9) ?
C10 N1 Zn1 . . 111.02(7) ?
C10 N1 H1 . . 108.9 ?
Zn1 N1B H1B . . 107.8 ?
C9B N1B Zn1 . . 105.64(7) ?
C9B N1B H1B . . 107.8 ?
C9B N1B C10B . . 113.51(9) ?
C10B N1B Zn1 . . 114.13(7) ?
C10B N1B H1B . . 107.8 ?
C6 C5 H5 . . 119.6 ?
C6 C5 C4 . . 120.74(13) ?
C4 C5 H5 . . 119.6 ?
C5 C6 H6 . . 119.9 ?
C1 C6 C5 . . 120.17(14) ?
C1 C6 H6 . . 119.9 ?
C6 C1 H1A . . 120.2 ?
C2 C1 C6 . . 119.60(14) ?
C2 C1 H1A . . 120.2 ?
C1 C2 H2 . . 119.8 ?
C1 C2 C3 . . 120.32(14) ?
C3 C2 H2 . . 119.8 ?
C2 C3 H3 . . 119.8 ?
C2 C3 C4 . . 120.50(14) ?
C4 C3 H3 . . 119.8 ?
C5 C4 C3 . . 118.67(12) ?
C5 C4 C7 . . 121.21(11) ?
C3 C4 C7 . . 120.07(12) ?
C4 C7 H7A . . 109.5 ?
C4 C7 H7B . . 109.5 ?
C4 C7 C9 . . 110.78(9) ?
H7A C7 H7B . . 108.1 ?
C9 C7 H7A . . 109.5 ?
C9 C7 H7B . . 109.5 ?
N1 C9 C7 . . 110.08(9) ?
N1 C9 H9 . . 108.7 ?
N1 C9 C8 . . 110.35(9) ?
C7 C9 H9 . . 108.7 ?
C7 C9 C8 . . 110.25(9) ?
C8 C9 H9 . . 108.7 ?
O1 C8 O2 . . 125.28(11) ?
O1 C8 C9 . . 117.06(10) ?
O2 C8 C9 . . 117.65(11) ?
N1 C10 H10A . . 109.3 ?
N1 C10 H10B . . 109.3 ?
N1 C10 C11 . . 111.50(9) ?
H10A C10 H10B . . 108.0 ?
C11 C10 H10A . . 109.3 ?
C11 C10 H10B . . 109.3 ?
C12 C11 C10 . . 119.89(11) ?
C12 C11 C20 . . 119.57(11) ?
C20 C11 C10 . . 120.42(10) ?
C11 C12 H12 . . 119.4 ?
C11 C12 C13 . . 121.27(12) ?
C13 C12 H12 . . 119.4 ?
C12 C13 C14 . . 121.82(13) ?
C12 C13 C18 . . 118.88(12) ?
C18 C13 C14 . . 119.29(13) ?
C13 C14 H14 . . 119.9 ?
C15 C14 C13 . . 120.25(16) ?
C15 C14 H14 . . 119.9 ?
C14 C15 H15 . . 119.7 ?
C14 C15 C16 . . 120.54(15) ?
C16 C15 H15 . . 119.7 ?
C15 C16 H16 . . 119.6 ?
C17 C16 C15 . . 120.84(15) ?
C17 C16 H16 . . 119.6 ?
C16 C17 H17 . . 119.9 ?
C16 C17 C18 . . 120.28(16) ?
C18 C17 H17 . . 119.9 ?
C13 C18 C17 . . 118.78(14) ?
C19 C18 C13 . . 119.03(12) ?
C19 C18 C17 . . 122.19(14) ?
C18 C19 H19 . . 119.6 ?
C20 C19 C18 . . 120.84(13) ?
C20 C19 H19 . . 119.6 ?
C11 C20 H20 . . 119.8 ?
C19 C20 C11 . . 120.33(12) ?
C19 C20 H20 . . 119.8 ?
C6B C5B H5B . . 119.7 ?
C4B C5B H5B . . 119.7 ?
C4B C5B C6B . . 120.52(14) ?
C5B C6B H6B . . 119.8 ?
C1B C6B C5B . . 120.42(15) ?
C1B C6B H6B . . 119.8 ?
C6B C1B H1BA . . 120.1 ?
C6B C1B C2B . . 119.73(15) ?
C2B C1B H1BA . . 120.1 ?
C1B C2B H2B . . 120.0 ?
C3B C2B C1B . . 120.07(15) ?
C3B C2B H2B . . 120.0 ?
C2B C3B H3BA . . 119.6 ?
C2B C3B C4B . . 120.72(14) ?
C4B C3B H3BA . . 119.6 ?
C5B C4B C3B . . 118.52(13) ?
C5B C4B C7B . . 120.96(12) ?
C3B C4B C7B . . 120.50(12) ?
C4B C7B H7BA . . 109.2 ?
C4B C7B H7BB . . 109.2 ?
C4B C7B C9B . . 112.23(10) ?
H7BA C7B H7BB . . 107.9 ?
C9B C7B H7BA . . 109.2 ?
C9B C7B H7BB . . 109.2 ?
N1B C9B C7B . . 110.23(9) ?
N1B C9B H9B . . 109.1 ?
N1B C9B C8B . . 110.60(10) ?
C7B C9B H9B . . 109.1 ?
C8B C9B C7B . . 108.55(9) ?
C8B C9B H9B . . 109.1 ?
O2B C8B C9B . . 118.52(11) ?
O1B C8B O2B . . 126.03(12) ?
O1B C8B C9B . . 115.44(11) ?
N1B C10B H10C . . 109.5 ?
N1B C10B H10D . . 109.5 ?
N1B C10B C11B . . 110.72(9) ?
H10C C10B H10D . . 108.1 ?
C11B C10B H10C . . 109.5 ?
C11B C10B H10D . . 109.5 ?
C12B C11B C10B . . 119.43(11) ?
C12B C11B C20B . . 119.45(11) ?
C20B C11B C10B . . 120.87(11) ?
C11B C12B H12B . . 119.3 ?
C11B C12B C13B . . 121.41(12) ?
C13B C12B H12B . . 119.3 ?
C12B C13B C14B . . 121.66(13) ?
C12B C13B C18B . . 118.78(12) ?
C14B C13B C18B . . 119.53(13) ?
C13B C14B H14B . . 119.7 ?
C15B C14B C13B . . 120.51(16) ?
C15B C14B H14B . . 119.7 ?
C14B C15B H15B . . 119.9 ?
C14B C15B C16B . . 120.16(16) ?
C16B C15B H15B . . 119.9 ?
C15B C16B H16B . . 119.5 ?
C17B C16B C15B . . 120.97(15) ?
C17B C16B H16B . . 119.5 ?
C16B C17B H17B . . 119.8 ?
C16B C17B C18B . . 120.41(17) ?
C18B C17B H17B . . 119.8 ?
C13B C18B C17B . . 118.40(15) ?
C19B C18B C13B . . 118.99(12) ?
C19B C18B C17B . . 122.61(15) ?
C18B C19B H19B . . 119.5 ?
C20B C19B C18B . . 120.92(13) ?
C20B C19B H19B . . 119.5 ?
C11B C20B H20B . . 119.8 ?
C19B C20B C11B . . 120.30(12) ?
C19B C20B H20B . . 119.8 ?

loop_
_geom_bond_atom_site_label_1
_geom_bond_atom_site_label_2
_geom_bond_site_symmetry_2
_geom_bond_distance
_geom_bond_publ_flag
Zn1 O2 . 2.051(2) ?
Zn1 O3 . 1.9992(9) ?
Zn1 O2B . 2.061(2) ?
Zn1 N1 . 2.0791(12) ?
Zn1 N1B . 2.0821(11) ?
O1 C8 . 1.2438(18) ?
O2 C8 . 1.2679(15) ?
O3 H3A . 0.8707 ?
O3 H3B . 0.8700 ?
O2B C8B . 1.2679(16) ?
O1B C8B . 1.2461(18) ?
N1 H1 . 1.0000 ?
N1 C9 . 1.4800(19) ?
N1 C10 . 1.5010(14) ?
N1B H1B . 1.0000 ?
N1B C9B . 1.4795(19) ?
N1B C10B . 1.5007(14) ?
C5 H5 . 0.9500 ?
C5 C6 . 1.389(2) ?
C5 C4 . 1.395(2) ?
C6 H6 . 0.9500 ?
C6 C1 . 1.388(2) ?
C1 H1A . 0.9500 ?
C1 C2 . 1.387(3) ?
C2 H2 . 0.9500 ?
C2 C3 . 1.391(2) ?
C3 H3 . 0.9500 ?
C3 C4 . 1.3963(18) ?
C4 C7 . 1.5103(17) ?
C7 H7A . 0.9900 ?
C7 H7B . 0.9900 ?
C7 C9 . 1.5400(16) ?
C9 H9 . 1.0000 ?
C9 C8 . 1.5402(17) ?
C10 H10A . 0.9900 ?
C10 H10B . 0.9900 ?
C10 C11 . 1.5086(16) ?
C11 C12 . 1.3759(17) ?
C11 C20 . 1.418(2) ?
C12 H12 . 0.9500 ?
C12 C13 . 1.4143(17) ?
C13 C14 . 1.4206(19) ?
C13 C18 . 1.421(2) ?
C14 H14 . 0.9500 ?
C14 C15 . 1.371(2) ?
C15 H15 . 0.9500 ?
C15 C16 . 1.402(3) ?
C16 H16 . 0.9500 ?
C16 C17 . 1.370(3) ?
C17 H17 . 0.9500 ?
C17 C18 . 1.4237(19) ?
C18 C19 . 1.416(2) ?
C19 H19 . 0.9500 ?
C19 C20 . 1.3734(18) ?
C20 H20 . 0.9500 ?
C5B H5B . 0.9500 ?
C5B C6B . 1.395(2) ?
C5B C4B . 1.395(2) ?
C6B H6B . 0.9500 ?
C6B C1B . 1.378(3) ?
C1B H1BA . 0.9500 ?
C1B C2B . 1.391(3) ?
C2B H2B . 0.9500 ?
C2B C3B . 1.390(2) ?
C3B H3BA . 0.9500 ?
C3B C4B . 1.3986(19) ?
C4B C7B . 1.5069(18) ?
C7B H7BA . 0.9900 ?
C7B H7BB . 0.9900 ?
C7B C9B . 1.5401(16) ?
C9B H9B . 1.0000 ?
C9B C8B . 1.5355(17) ?
C10B H10C . 0.9900 ?
C10B H10D . 0.9900 ?
C10B C11B . 1.5074(16) ?
C11B C12B . 1.3767(17) ?
C11B C20B . 1.419(2) ?
C12B H12B . 0.9500 ?
C12B C13B . 1.4149(17) ?
C13B C14B . 1.417(2) ?
C13B C18B . 1.422(2) ?
C14B H14B . 0.9500 ?
C14B C15B . 1.369(2) ?
C15B H15B . 0.9500 ?
C15B C16B . 1.405(3) ?
C16B H16B . 0.9500 ?
C16B C17B . 1.370(3) ?
C17B H17B . 0.9500 ?
C17B C18B . 1.423(2) ?
C18B C19B . 1.416(2) ?
C19B H19B . 0.9500 ?
C19B C20B . 1.3744(19) ?
C20B H20B . 0.9500 ?

loop_
_geom_hbond_atom_site_label_D
_geom_hbond_atom_site_label_H
_geom_hbond_atom_site_label_A
_geom_hbond_site_symmetry_A
_geom_hbond_distance_DH
_geom_hbond_distance_HA
_geom_hbond_distance_DA
_geom_hbond_angle_DHA
_geom_hbond_publ_flag
O3 H3A O1B 3_656 0.87 1.75 2.6006(15) 165.8 yes
O3 H3B O1 3_556 0.87 1.82 2.650(2) 157.6 yes

loop_
_geom_torsion_atom_site_label_1
_geom_torsion_atom_site_label_2
_geom_torsion_atom_site_label_3
_geom_torsion_atom_site_label_4
_geom_torsion_site_symmetry_1
_geom_torsion_site_symmetry_2
_geom_torsion_site_symmetry_3
_geom_torsion_site_symmetry_4
_geom_torsion
_geom_torsion_publ_flag
Zn1 O2 C8 O1 . . . . 173.80(9) ?
Zn1 O2 C8 C9 . . . . -5.89(13) ?
Zn1 O2B C8B O1B . . . . 166.87(10) ?
Zn1 O2B C8B C9B . . . . -11.60(13) ?
Zn1 N1 C9 C7 . . . . -89.55(9) ?
Zn1 N1 C9 C8 . . . . 32.36(10) ?
Zn1 N1 C10 C11 . . . . 176.47(7) ?
Zn1 N1B C9B C7B . . . . -88.23(9) ?
Zn1 N1B C9B C8B . . . . 31.82(10) ?
Zn1 N1B C10B C11B . . . . 172.84(7) ?
N1 C9 C8 O1 . . . . 161.31(10) ?
N1 C9 C8 O2 . . . . -18.97(14) ?
N1 C10 C11 C12 . . . . -74.80(14) ?
N1 C10 C11 C20 . . . . 101.20(13) ?
N1B C9B C8B O2B . . . . -14.76(14) ?
N1B C9B C8B O1B . . . . 166.62(10) ?
N1B C10B C11B C12B . . . . -74.16(13) ?
N1B C10B C11B C20B . . . . 100.16(13) ?
C5 C6 C1 C2 . . . . -0.2(2) ?
C5 C4 C7 C9 . . . . 106.32(13) ?
C6 C5 C4 C3 . . . . -0.55(19) ?
C6 C5 C4 C7 . . . . -178.06(11) ?
C6 C1 C2 C3 . . . . -0.1(2) ?
C1 C2 C3 C4 . . . . 0.1(2) ?
C2 C3 C4 C5 . . . . 0.2(2) ?
C2 C3 C4 C7 . . . . 177.75(12) ?
C3 C4 C7 C9 . . . . -71.16(14) ?
C4 C5 C6 C1 . . . . 0.6(2) ?
C4 C7 C9 N1 . . . . -62.88(12) ?
C4 C7 C9 C8 . . . . 175.14(9) ?
C7 C9 C8 O1 . . . . -76.88(13) ?
C7 C9 C8 O2 . . . . 102.84(12) ?
C9 N1 C10 C11 . . . . -64.43(12) ?
C10 N1 C9 C7 . . . . 148.57(9) ?
C10 N1 C9 C8 . . . . -89.52(11) ?
C10 C11 C12 C13 . . . . 173.27(11) ?
C10 C11 C20 C19 . . . . -173.64(11) ?
C11 C12 C13 C14 . . . . -177.78(12) ?
C11 C12 C13 C18 . . . . 0.82(18) ?
C12 C11 C20 C19 . . . . 2.37(18) ?
C12 C13 C14 C15 . . . . 177.29(14) ?
C12 C13 C18 C17 . . . . -178.14(13) ?
C12 C13 C18 C19 . . . . 1.53(19) ?
C13 C14 C15 C16 . . . . 0.7(3) ?
C13 C18 C19 C20 . . . . -1.92(19) ?
C14 C13 C18 C17 . . . . 0.5(2) ?
C14 C13 C18 C19 . . . . -179.84(12) ?
C14 C15 C16 C17 . . . . 0.7(3) ?
C15 C16 C17 C18 . . . . -1.6(3) ?
C16 C17 C18 C13 . . . . 0.9(2) ?
C16 C17 C18 C19 . . . . -178.73(15) ?
C17 C18 C19 C20 . . . . 177.73(13) ?
C18 C13 C14 C15 . . . . -1.3(2) ?
C18 C19 C20 C11 . . . . -0.01(19) ?
C20 C11 C12 C13 . . . . -2.77(18) ?
C5B C6B C1B C2B . . . . 0.4(2) ?
C5B C4B C7B C9B . . . . 109.92(13) ?
C6B C5B C4B C3B . . . . -1.04(19) ?
C6B C5B C4B C7B . . . . -179.80(12) ?
C6B C1B C2B C3B . . . . -1.1(2) ?
C1B C2B C3B C4B . . . . 0.7(2) ?
C2B C3B C4B C5B . . . . 0.36(19) ?
C2B C3B C4B C7B . . . . 179.12(12) ?
C3B C4B C7B C9B . . . . -68.81(15) ?
C4B C5B C6B C1B . . . . 0.7(2) ?
C4B C7B C9B N1B . . . . -61.81(12) ?
C4B C7B C9B C8B . . . . 176.92(9) ?
C7B C9B C8B O2B . . . . 106.29(12) ?
C7B C9B C8B O1B . . . . -72.34(13) ?
C9B N1B C10B C11B . . . . -66.03(12) ?
C10B N1B C9B C7B . . . . 145.99(9) ?
C10B N1B C9B C8B . . . . -93.97(10) ?
C10B C11B C12B C13B . . . . 171.01(11) ?
C10B C11B C20B C19B . . . . -171.01(11) ?
C11B C12B C13B C14B . . . . -177.45(12) ?
C11B C12B C13B C18B . . . . 0.35(18) ?
C12B C11B C20B C19B . . . . 3.32(18) ?
C12B C13B C14B C15B . . . . 176.63(14) ?
C12B C13B C18B C17B . . . . -177.36(13) ?
C12B C13B C18B C19B . . . . 2.78(18) ?
C13B C14B C15B C16B . . . . 0.4(3) ?
C13B C18B C19B C20B . . . . -2.88(19) ?
C14B C13B C18B C17B . . . . 0.5(2) ?
C14B C13B C18B C19B . . . . -179.37(12) ?
C14B C15B C16B C17B . . . . 1.0(3) ?
C15B C16B C17B C18B . . . . -1.7(3) ?
C16B C17B C18B C13B . . . . 0.9(2) ?
C16B C17B C18B C19B . . . . -179.22(15) ?
C17B C18B C19B C20B . . . . 177.26(13) ?
C18B C13B C14B C15B . . . . -1.2(2) ?
C18B C19B C20B C11B . . . . -0.16(19) ?
C20B C11B C12B C13B . . . . -3.40(18) ?

_cod_database_fobs_code 2312745
